data_4325876
loop_
_publ_author_name
'Shuang Liu'
'Peter M\"uller'
'Michael K. Takase'
'Timothy M. Swager'

_publ_contact_author_address
;Department of Chemisry
Massachusetts Institute of Technology
Cambridge, MA 02139
;
_publ_contact_author_email tswager@MIT.EDU
_publ_contact_author_name 'Timothy M. Swager'
_publ_contact_author_phone 617-253-4423
_publ_section_title
;
 "Click" Synthesis of Heteroleptic Tris-Cyclometalated Iridium(III)
 Complexes: Cu(I) Triazolide Intermediates as Transmetalating Reagents
;
_journal_name_full 'Inorganic Chemistry'
_journal_page_first 7598
_journal_page_last 7609
_journal_paper_doi 10.1021/ic2005985
_journal_volume 50
_journal_year 2011
_chemical_formula_sum 'C36 H34 Cl3 F4 Ir N6 O'
_chemical_formula_weight 941.24
_chemical_name_systematic
; 
 ? 
;
_space_group_IT_number 4
_symmetry_cell_setting monoclinic
_symmetry_space_group_name_Hall 'P 2yb'
_symmetry_space_group_name_H-M 'P 1 21 1'
_atom_sites_solution_hydrogens geom
_atom_sites_solution_primary direct
_atom_sites_solution_secondary difmap
_audit_creation_method SHELXL-97
_cell_angle_alpha 90.00
_cell_angle_beta 91.4950(10)
_cell_angle_gamma 90.00
_cell_formula_units_Z 2
_cell_length_a 12.9937(7)
_cell_length_b 10.5037(6)
_cell_length_c 13.4237(7)
_cell_measurement_reflns_used 9004
_cell_measurement_temperature 100(2)
_cell_measurement_theta_max 30.51
_cell_measurement_theta_min 2.49
_cell_volume 1831.47(17)
_computing_cell_refinement 'SAINT 7.46A (Bruker-AXS, 2010)'
_computing_data_collection 'APEX2 v2010.7.0 (Bruker-AXS, 2010)'
_computing_data_reduction 'SAINT 7.46A (Bruker-AXS, 2010)'
_computing_molecular_graphics 'Bruker SHELXTL'
_computing_publication_material 'Bruker SHELXTL'
_computing_structure_refinement 'SHELXL-97 (Sheldrick, 2008)'
_computing_structure_solution 'SHELXS-97 (Sheldrick, 2008)'
_diffrn_ambient_temperature 100(2)
_diffrn_detector_area_resol_mean 8.3
_diffrn_measured_fraction_theta_full 0.998
_diffrn_measured_fraction_theta_max 0.998
_diffrn_measurement_device_type 'Bruker Smart APEX2 CCD'
_diffrn_measurement_method '\f and \w scans'
_diffrn_radiation_monochromator graphite
_diffrn_radiation_source 'fine-focus sealed tube'
_diffrn_radiation_type MoK\a
_diffrn_radiation_wavelength 0.71073
_diffrn_reflns_av_R_equivalents 0.0224
_diffrn_reflns_av_sigmaI/netI 0.0191
_diffrn_reflns_limit_h_max 17
_diffrn_reflns_limit_h_min -18
_diffrn_reflns_limit_k_max 14
_diffrn_reflns_limit_k_min -14
_diffrn_reflns_limit_l_max 18
_diffrn_reflns_limit_l_min -18
_diffrn_reflns_number 41064
_diffrn_reflns_theta_full 30.03
_diffrn_reflns_theta_max 30.03
_diffrn_reflns_theta_min 1.52
_exptl_absorpt_coefficient_mu 3.923
_exptl_absorpt_correction_T_max 0.8280
_exptl_absorpt_correction_T_min 0.5075
_exptl_absorpt_correction_type multi-scan
_exptl_absorpt_process_details 'SADABS (Sheldrick, 2009)'
_exptl_crystal_colour yellow
_exptl_crystal_density_diffrn 1.707
_exptl_crystal_description block
_exptl_crystal_F_000 928
_exptl_crystal_size_max 0.20
_exptl_crystal_size_mid 0.15
_exptl_crystal_size_min 0.05
_refine_diff_density_max 0.729
_refine_diff_density_min -0.650
_refine_diff_density_rms 0.062
_refine_ls_abs_structure_details 'Flack H D (1983), Acta Cryst. A39, 876-881'
_refine_ls_abs_structure_Flack -0.016(3)
_refine_ls_extinction_method none
_refine_ls_goodness_of_fit_ref 1.045
_refine_ls_hydrogen_treatment mixed
_refine_ls_matrix_type full
_refine_ls_number_parameters 587
_refine_ls_number_reflns 10300
_refine_ls_number_restraints 388
_refine_ls_restrained_S_all 1.063
_refine_ls_R_factor_all 0.0186
_refine_ls_R_factor_gt 0.0178
_refine_ls_shift/su_max 0.002
_refine_ls_shift/su_mean 0.000
_refine_ls_structure_factor_coef Fsqd
_refine_ls_weighting_details 'calc w=1/[\s^2^(Fo^2^)+(0.0276P)^2^+0.6843P] where P=(Fo^2^+2Fc^2^)/3'
_refine_ls_weighting_scheme calc
_refine_ls_wR_factor_gt 0.0441
_refine_ls_wR_factor_ref 0.0445
_reflns_number_gt 10016
_reflns_number_total 10300
_reflns_threshold_expression >2sigma(I)
_cod_data_source_file ic2005985_si_001_4.cif
_cod_data_source_block 7b_x10004_CCDC817546
_cod_database_code 4325876

loop_
_symmetry_equiv_pos_as_xyz
'x, y, z'
'-x, y+1/2, -z'

loop_
_atom_site_label
_atom_site_type_symbol
_atom_site_fract_x
_atom_site_fract_y
_atom_site_fract_z
_atom_site_U_iso_or_equiv
_atom_site_adp_type
_atom_site_occupancy
_atom_site_symmetry_multiplicity
_atom_site_calc_flag
_atom_site_refinement_flags
_atom_site_disorder_assembly
_atom_site_disorder_group
Ir1 Ir 0.224808(5) 0.416078(10) 0.860239(4) 0.01407(2) Uani 1 1 d . . .
N1 N 0.15539(16) 0.33844(19) 0.98150(14) 0.0167(4) Uani 1 1 d . . .
C1 C 0.1456(2) 0.2131(3) 0.99839(18) 0.0214(5) Uani 1 1 d . . .
H1 H 0.1692 0.1550 0.9498 0.026 Uiso 1 1 calc R . .
C2 C 0.1024(3) 0.1650(3) 1.0840(3) 0.0252(7) Uani 1 1 d . . .
H2 H 0.0964 0.0757 1.0938 0.030 Uiso 1 1 calc R . .
C3 C 0.0682(2) 0.2496(3) 1.15475(19) 0.0238(5) Uani 1 1 d . . .
H3 H 0.0380 0.2190 1.2138 0.029 Uiso 1 1 calc R . .
C4 C 0.0782(2) 0.3787(2) 1.13894(18) 0.0218(5) Uani 1 1 d . . .
H4 H 0.0554 0.4375 1.1874 0.026 Uiso 1 1 calc R . .
C5 C 0.12185(16) 0.4228(4) 1.05126(14) 0.0179(4) Uani 1 1 d . . .
C6 C 0.13688(19) 0.5556(3) 1.02271(18) 0.0177(4) Uani 1 1 d . . .
C7 C 0.1039(3) 0.6612(3) 1.0756(2) 0.0209(7) Uani 1 1 d . . .
F1 F 0.05356(16) 0.64390(19) 1.16213(13) 0.0345(4) Uani 1 1 d . . .
C8 C 0.1170(2) 0.7847(2) 1.04566(19) 0.0233(5) Uani 1 1 d . . .
H8 H 0.0937 0.8547 1.0838 0.028 Uiso 1 1 calc R . .
C9 C 0.1663(2) 0.8010(2) 0.95642(19) 0.0214(5) Uani 1 1 d . . .
F2 F 0.17847(11) 0.9222(2) 0.92368(10) 0.0271(3) Uani 1 1 d . . .
C10 C 0.20162(19) 0.7019(2) 0.89976(17) 0.0194(4) Uani 1 1 d . . .
H10 H 0.2354 0.7184 0.8392 0.023 Uiso 1 1 calc R . .
C11 C 0.18747(19) 0.5767(2) 0.93189(17) 0.0171(4) Uani 1 1 d . . .
N2 N 0.30360(16) 0.51089(19) 0.75380(14) 0.0173(4) Uani 1 1 d . . .
C21 C 0.2596(2) 0.5551(3) 0.66842(18) 0.0227(5) Uani 1 1 d . . .
H21 H 0.1890 0.5372 0.6546 0.027 Uiso 1 1 calc R . .
C22 C 0.3138(2) 0.6256(3) 0.6005(2) 0.0301(6) Uani 1 1 d . . .
H22 H 0.2809 0.6562 0.5412 0.036 Uiso 1 1 calc R . .
C23 C 0.4170(3) 0.6510(3) 0.6205(2) 0.0328(6) Uani 1 1 d . . .
H23 H 0.4561 0.6983 0.5746 0.039 Uiso 1 1 calc R . .
C24 C 0.4624(2) 0.6064(3) 0.7083(2) 0.0268(5) Uani 1 1 d . . .
H24 H 0.5331 0.6233 0.7226 0.032 Uiso 1 1 calc R . .
C25 C 0.40487(19) 0.5369(2) 0.77564(17) 0.0190(4) Uani 1 1 d . . .
C26 C 0.44018(18) 0.4863(2) 0.87196(17) 0.0173(4) Uani 1 1 d . . .
C27 C 0.53952(19) 0.4961(2) 0.91274(19) 0.0215(5) Uani 1 1 d . . .
F3 F 0.61325(12) 0.56041(18) 0.86363(13) 0.0316(4) Uani 1 1 d . . .
C28 C 0.5695(2) 0.4409(2) 1.00226(19) 0.0253(6) Uani 1 1 d . . .
H28 H 0.6378 0.4483 1.0285 0.030 Uiso 1 1 calc R . .
C29 C 0.4948(2) 0.3748(2) 1.05114(19) 0.0239(5) Uani 1 1 d . . .
F4 F 0.52248(15) 0.31811(18) 1.13915(13) 0.0353(4) Uani 1 1 d . . .
C30 C 0.3941(2) 0.3633(2) 1.01739(17) 0.0196(4) Uani 1 1 d . . .
H30 H 0.3455 0.3177 1.0552 0.023 Uiso 1 1 calc R . .
C31 C 0.36475(15) 0.4197(4) 0.92663(13) 0.0161(3) Uani 1 1 d . . .
N3 N 0.24466(16) 0.23587(19) 0.78367(14) 0.0169(4) Uani 1 1 d . . .
C41 C 0.3244(2) 0.1555(2) 0.79572(17) 0.0197(4) Uani 1 1 d . . .
H41 H 0.3810 0.1806 0.8374 0.024 Uiso 1 1 calc R . .
C42 C 0.3273(2) 0.0372(2) 0.74983(19) 0.0236(5) Uani 1 1 d . . .
H42 H 0.3854 -0.0169 0.7594 0.028 Uiso 1 1 calc R . .
C43 C 0.2443(2) -0.0010(3) 0.68974(19) 0.0255(5) Uani 1 1 d . . .
H43 H 0.2440 -0.0824 0.6589 0.031 Uiso 1 1 calc R . .
C44 C 0.1621(2) 0.0814(3) 0.67552(18) 0.0239(5) Uani 1 1 d . . .
H44 H 0.1047 0.0577 0.6344 0.029 Uiso 1 1 calc R . .
C45 C 0.16506(19) 0.1993(2) 0.72236(17) 0.0186(4) Uani 1 1 d . . .
C46 C 0.08307(19) 0.2925(2) 0.71318(17) 0.0204(5) Uani 1 1 d . . .
C47 C -0.0056(2) 0.3011(3) 0.65536(18) 0.0255(5) Uani 1 1 d . . .
H47 H -0.0307 0.2423 0.6067 0.031 Uiso 1 1 calc R . .
N4 N 0.08803(15) 0.3982(3) 0.77177(13) 0.0195(6) Uani 1 1 d . . .
N5 N 0.00795(17) 0.4717(2) 0.75425(15) 0.0242(4) Uani 1 1 d . . .
N6 N -0.04857(14) 0.4105(4) 0.68299(13) 0.0276(4) Uani 1 1 d D A .
C48 C -0.1413(2) 0.4736(4) 0.6418(2) 0.0442(8) Uani 1 1 d DU . .
H48A H -0.1502 0.4544 0.5699 0.053 Uiso 0.487(3) 1 calc PR A 1
H48B H -0.1359 0.5670 0.6502 0.053 Uiso 0.487(3) 1 calc PR A 1
H48C H -0.1671 0.5311 0.6939 0.053 Uiso 0.452(5) 1 calc PR B 2
H48D H -0.1196 0.5281 0.5859 0.053 Uiso 0.452(5) 1 calc PR B 2
H48E H -0.1261 0.5054 0.5743 0.053 Uiso 0.061(5) 1 calc PR C 3
H48F H -0.1563 0.5484 0.6838 0.053 Uiso 0.061(5) 1 calc PR C 3
C49 C -0.2374(4) 0.4183(10) 0.7031(4) 0.0298(9) Uani 0.487(3) 1 d PDU A 1
H49A H -0.2250 0.4410 0.7740 0.036 Uiso 0.487(3) 1 calc PR A 1
H49B H -0.2994 0.4658 0.6802 0.036 Uiso 0.487(3) 1 calc PR A 1
C50 C -0.2648(6) 0.2780(7) 0.7000(6) 0.0281(14) Uani 0.487(3) 1 d PDU A 1
H50A H -0.2037 0.2283 0.7224 0.034 Uiso 0.487(3) 1 calc PR A 1
H50B H -0.2810 0.2538 0.6301 0.034 Uiso 0.487(3) 1 calc PR A 1
C51 C -0.3551(5) 0.2409(6) 0.7636(5) 0.0334(12) Uani 0.487(3) 1 d PDU A 1
H51A H -0.3397 0.2675 0.8332 0.040 Uiso 0.487(3) 1 calc PR A 1
H51B H -0.4166 0.2889 0.7399 0.040 Uiso 0.487(3) 1 calc PR A 1
C52 C -0.3802(6) 0.1059(7) 0.7634(6) 0.0274(15) Uani 0.487(3) 1 d PDU A 1
H52A H -0.4332 0.0906 0.8137 0.033 Uiso 0.487(3) 1 calc PR A 1
H52B H -0.3179 0.0578 0.7845 0.033 Uiso 0.487(3) 1 calc PR A 1
C53 C -0.4207(5) 0.0508(7) 0.6605(5) 0.0372(14) Uani 0.487(3) 1 d PDU A 1
H53A H -0.4355 -0.0402 0.6677 0.056 Uiso 0.487(3) 1 calc PR A 1
H53B H -0.3681 0.0625 0.6103 0.056 Uiso 0.487(3) 1 calc PR A 1
H53C H -0.4837 0.0957 0.6394 0.056 Uiso 0.487(3) 1 calc PR A 1
C49A C -0.2233(4) 0.4013(9) 0.6074(5) 0.0304(15) Uani 0.452(5) 1 d PDU A 2
H49C H -0.1993 0.3359 0.5602 0.037 Uiso 0.452(5) 1 calc PR B 2
H49D H -0.2743 0.4562 0.5720 0.037 Uiso 0.452(5) 1 calc PR B 2
C50A C -0.2717(6) 0.3387(10) 0.6945(6) 0.0405(17) Uani 0.452(5) 1 d PDU A 2
H50C H -0.3049 0.4047 0.7354 0.049 Uiso 0.452(5) 1 calc PR B 2
H50D H -0.2171 0.2979 0.7363 0.049 Uiso 0.452(5) 1 calc PR B 2
C51A C -0.3506(5) 0.2401(9) 0.6652(6) 0.0476(18) Uani 0.452(5) 1 d PDU A 2
H51C H -0.3880 0.2715 0.6049 0.057 Uiso 0.452(5) 1 calc PR B 2
H51D H -0.3132 0.1623 0.6457 0.057 Uiso 0.452(5) 1 calc PR B 2
C52A C -0.4245(8) 0.2041(10) 0.7347(7) 0.056(2) Uani 0.452(5) 1 d PDU A 2
H52C H -0.4645 0.1320 0.7061 0.067 Uiso 0.452(5) 1 calc PR B 2
H52D H -0.4728 0.2761 0.7423 0.067 Uiso 0.452(5) 1 calc PR B 2
C53A C -0.3833(6) 0.1635(8) 0.8429(8) 0.057(3) Uani 0.452(5) 1 d PDU A 2
H53D H -0.4418 0.1420 0.8844 0.086 Uiso 0.452(5) 1 calc PR B 2
H53E H -0.3448 0.2343 0.8734 0.086 Uiso 0.452(5) 1 calc PR B 2
H53F H -0.3381 0.0893 0.8375 0.086 Uiso 0.452(5) 1 calc PR B 2
C49B C -0.235(2) 0.393(4) 0.635(3) 0.035(4) Uani 0.061(5) 1 d PDU A 3
H49E H -0.2405 0.3618 0.5651 0.043 Uiso 0.061(5) 1 calc PR C 3
H49F H -0.2945 0.4500 0.6446 0.043 Uiso 0.061(5) 1 calc PR C 3
C50B C -0.248(6) 0.281(4) 0.701(4) 0.043(4) Uani 0.061(5) 1 d PDU A 3
H50E H -0.1797 0.2389 0.7107 0.051 Uiso 0.061(5) 1 calc PR C 3
H50F H -0.2938 0.2189 0.6667 0.051 Uiso 0.061(5) 1 calc PR C 3
C51B C -0.290(4) 0.306(4) 0.803(3) 0.041(4) Uani 0.061(5) 1 d PDU A 3
H51E H -0.2318 0.3232 0.8501 0.050 Uiso 0.061(5) 1 calc PR C 3
H51F H -0.3329 0.3837 0.7993 0.050 Uiso 0.061(5) 1 calc PR C 3
C52B C -0.352(5) 0.204(5) 0.844(4) 0.044(5) Uani 0.061(5) 1 d PDU A 3
H52E H -0.4203 0.2379 0.8600 0.052 Uiso 0.061(5) 1 calc PR C 3
H52F H -0.3184 0.1742 0.9070 0.052 Uiso 0.061(5) 1 calc PR C 3
C53B C -0.366(8) 0.086(6) 0.772(7) 0.039(6) Uani 0.061(5) 1 d PDU A 3
H53G H -0.4032 0.0181 0.8057 0.058 Uiso 0.061(5) 1 calc PR C 3
H53H H -0.2986 0.0545 0.7521 0.058 Uiso 0.061(5) 1 calc PR C 3
H53I H -0.4059 0.1122 0.7119 0.058 Uiso 0.061(5) 1 calc PR C 3
C1S C 0.7507(5) 0.7893(7) 0.5335(4) 0.0438(15) Uani 0.626(8) 1 d PDU D 1
H1S1 H 0.7830 0.8738 0.5244 0.053 Uiso 0.626(8) 1 calc PR D 1
H1S2 H 0.8006 0.7237 0.5132 0.053 Uiso 0.626(8) 1 calc PR D 1
Cl1S Cl 0.64079(18) 0.7788(3) 0.45743(15) 0.0409(5) Uani 0.626(8) 1 d PDU D 1
Cl2S Cl 0.72284(19) 0.76785(17) 0.66169(15) 0.0478(6) Uani 0.626(8) 1 d PDU D 1
C1T C 0.7215(16) 0.8527(18) 0.5769(9) 0.101(5) Uani 0.374(8) 1 d PDU D 2
H1T1 H 0.7973 0.8438 0.5757 0.122 Uiso 0.374(8) 1 calc PR D 2
H1T2 H 0.7049 0.9431 0.5632 0.122 Uiso 0.374(8) 1 calc PR D 2
Cl1T Cl 0.6689(10) 0.7625(8) 0.4828(8) 0.131(4) Uani 0.374(8) 1 d PDU D 2
Cl2T Cl 0.6829(6) 0.8172(10) 0.6929(5) 0.114(3) Uani 0.374(8) 1 d PDU D 2
Cl1X Cl 0.93175(7) 0.03849(8) 0.51664(5) 0.03791(17) Uani 1 1 d D E 2
O1W O 0.9481(3) 0.2957(3) 0.3824(2) 0.0719(11) Uani 1 1 d DU F 2
H1WA H 0.986(2) 0.344(5) 0.417(4) 0.108 Uiso 1 1 d D G 2
H1WB H 0.950(4) 0.234(4) 0.420(4) 0.108 Uiso 1 1 d D H 2

loop_
_atom_site_aniso_label
_atom_site_aniso_U_11
_atom_site_aniso_U_22
_atom_site_aniso_U_33
_atom_site_aniso_U_23
_atom_site_aniso_U_13
_atom_site_aniso_U_12
Ir1 0.01192(4) 0.01815(3) 0.01209(3) -0.00023(5) -0.00067(2) 0.00029(5)
N1 0.0133(9) 0.0217(9) 0.0150(8) 0.0009(7) -0.0027(7) -0.0009(7)
C1 0.0222(13) 0.0219(12) 0.0202(11) -0.0004(9) 0.0009(9) -0.0043(10)
C2 0.029(2) 0.0271(16) 0.0198(14) 0.0052(11) 0.0024(12) -0.0054(14)
C3 0.0245(14) 0.0291(13) 0.0177(11) 0.0041(9) 0.0003(9) -0.0032(11)
C4 0.0208(12) 0.0283(12) 0.0164(10) 0.0000(7) 0.0013(8) -0.0014(8)
C5 0.0145(8) 0.0229(10) 0.0161(7) -0.0009(13) -0.0021(6) -0.0004(14)
C6 0.0155(11) 0.0200(11) 0.0176(10) -0.0003(9) -0.0014(8) 0.0006(9)
C7 0.0189(17) 0.0241(15) 0.0197(13) -0.0010(11) 0.0026(11) 0.0008(12)
F1 0.0438(11) 0.0340(9) 0.0265(8) -0.0037(7) 0.0163(8) 0.0035(8)
C8 0.0223(13) 0.0228(11) 0.0248(11) -0.0039(9) 0.0021(9) 0.0031(9)
C9 0.0189(12) 0.0187(10) 0.0266(11) 0.0023(8) -0.0026(9) 0.0005(9)
F2 0.0284(7) 0.0193(6) 0.0338(6) 0.0025(9) 0.0030(5) 0.0003(10)
C10 0.0166(12) 0.0226(10) 0.0191(10) 0.0012(8) 0.0009(8) 0.0013(9)
C11 0.0145(11) 0.0215(10) 0.0154(9) -0.0002(8) -0.0004(8) 0.0008(8)
N2 0.0155(10) 0.0217(9) 0.0148(8) 0.0004(7) 0.0009(7) 0.0025(7)
C21 0.0215(13) 0.0292(12) 0.0172(10) 0.0035(9) -0.0003(9) 0.0026(10)
C22 0.0316(16) 0.0405(15) 0.0183(11) 0.0088(10) 0.0020(10) 0.0020(12)
C23 0.0331(16) 0.0418(15) 0.0240(12) 0.0071(11) 0.0075(11) -0.0046(13)
C24 0.0215(13) 0.0335(13) 0.0258(12) 0.0012(10) 0.0061(10) -0.0037(10)
C25 0.0167(11) 0.0220(10) 0.0184(10) -0.0019(8) 0.0020(8) 0.0003(9)
C26 0.0154(11) 0.0163(10) 0.0202(10) -0.0043(7) -0.0002(8) -0.0001(8)
C27 0.0140(11) 0.0234(10) 0.0271(12) -0.0053(9) 0.0013(9) -0.0012(9)
F3 0.0164(8) 0.0420(9) 0.0364(9) -0.0042(7) 0.0038(6) -0.0067(7)
C28 0.0183(11) 0.0288(18) 0.0285(11) -0.0060(9) -0.0080(9) -0.0002(9)
C29 0.0256(13) 0.0231(10) 0.0225(11) -0.0012(8) -0.0098(9) 0.0039(9)
F4 0.0334(10) 0.0394(9) 0.0321(9) 0.0095(7) -0.0186(7) -0.0010(8)
C30 0.0216(12) 0.0175(9) 0.0193(10) 0.0004(8) -0.0052(8) -0.0015(9)
C31 0.0158(8) 0.0154(8) 0.0172(7) -0.0039(14) -0.0022(6) 0.0029(15)
N3 0.0158(10) 0.0211(9) 0.0138(8) -0.0026(7) 0.0000(7) -0.0033(7)
C41 0.0178(12) 0.0222(11) 0.0189(10) -0.0022(8) -0.0008(8) 0.0006(9)
C42 0.0234(13) 0.0244(11) 0.0231(11) -0.0031(9) 0.0003(9) 0.0027(10)
C43 0.0304(14) 0.0248(11) 0.0213(11) -0.0049(9) -0.0001(10) -0.0024(10)
C44 0.0217(13) 0.0301(12) 0.0197(11) -0.0039(9) -0.0024(9) -0.0062(10)
C45 0.0144(11) 0.0268(11) 0.0145(9) -0.0001(8) -0.0001(8) -0.0039(9)
C46 0.0160(12) 0.0314(12) 0.0137(9) -0.0008(8) 0.0007(8) -0.0023(9)
C47 0.0166(12) 0.0447(15) 0.0153(10) -0.0035(10) -0.0002(8) -0.0023(11)
N4 0.0139(8) 0.0298(17) 0.0147(7) -0.0006(8) 0.0011(6) 0.0018(9)
N5 0.0147(10) 0.0415(12) 0.0162(9) -0.0021(8) -0.0018(7) 0.0045(9)
N6 0.0143(8) 0.0497(12) 0.0185(7) 0.0001(15) -0.0023(6) 0.0056(17)
C48 0.0193(14) 0.085(2) 0.0282(14) -0.0068(14) -0.0072(11) 0.0142(14)
C49 0.018(2) 0.041(2) 0.031(2) -0.013(3) -0.0029(15) 0.003(3)
C50 0.018(3) 0.038(3) 0.028(3) -0.004(3) 0.005(2) 0.017(2)
C51 0.020(3) 0.045(3) 0.035(3) -0.008(2) 0.004(2) -0.002(2)
C52 0.021(3) 0.036(3) 0.025(3) 0.000(2) 0.008(2) 0.011(2)
C53 0.036(4) 0.038(3) 0.039(3) -0.007(2) 0.011(3) -0.005(3)
C49A 0.017(2) 0.047(4) 0.027(3) -0.021(3) -0.0079(18) 0.011(2)
C50A 0.024(3) 0.060(5) 0.038(3) -0.027(3) 0.005(3) 0.002(3)
C51A 0.017(3) 0.067(4) 0.058(4) -0.037(3) 0.000(3) -0.007(3)
C52A 0.050(5) 0.062(5) 0.057(4) -0.006(4) 0.007(3) -0.012(4)
C53A 0.027(4) 0.033(4) 0.110(6) 0.044(4) -0.023(4) -0.018(3)
C49B 0.025(7) 0.059(8) 0.023(7) -0.022(7) -0.003(8) 0.017(6)
C50B 0.026(8) 0.062(7) 0.040(7) -0.015(7) 0.001(7) 0.016(6)
C51B 0.031(9) 0.051(8) 0.042(7) -0.009(7) 0.005(8) 0.003(8)
C52B 0.035(10) 0.046(9) 0.050(9) 0.006(8) -0.001(8) 0.011(8)
C53B 0.032(11) 0.041(9) 0.043(11) 0.011(9) 0.009(10) 0.005(10)
C1S 0.035(3) 0.054(3) 0.042(3) 0.014(3) 0.006(2) -0.014(3)
Cl1S 0.0344(9) 0.0579(10) 0.0308(7) -0.0009(6) 0.0054(6) -0.0164(7)
Cl2S 0.0583(12) 0.0484(9) 0.0364(9) 0.0062(6) -0.0038(7) -0.0089(8)
C1T 0.125(11) 0.082(9) 0.100(6) 0.000(7) 0.048(8) -0.042(8)
Cl1T 0.201(9) 0.086(4) 0.109(5) -0.052(4) 0.105(5) -0.051(5)
Cl2T 0.100(5) 0.158(6) 0.085(3) 0.004(4) 0.002(3) -0.089(5)
Cl1X 0.0417(4) 0.0437(4) 0.0276(3) 0.0003(3) -0.0139(3) -0.0177(3)
O1W 0.129(3) 0.0453(16) 0.0394(14) 0.0040(12) -0.0260(17) -0.0058(18)

loop_
_atom_type_symbol
_atom_type_description
_atom_type_scat_dispersion_real
_atom_type_scat_dispersion_imag
_atom_type_scat_source
C C 0.0033 0.0016 'International Tables Vol C Tables 4.2.6.8 and 6.1.1.4'
H H 0.0000 0.0000 'International Tables Vol C Tables 4.2.6.8 and 6.1.1.4'
N N 0.0061 0.0033 'International Tables Vol C Tables 4.2.6.8 and 6.1.1.4'
O O 0.0106 0.0060 'International Tables Vol C Tables 4.2.6.8 and 6.1.1.4'
F F 0.0171 0.0103 'International Tables Vol C Tables 4.2.6.8 and 6.1.1.4'
Cl Cl 0.1484 0.1585 'International Tables Vol C Tables 4.2.6.8 and 6.1.1.4'
Ir Ir -1.4442 7.9887 'International Tables Vol C Tables 4.2.6.8 and 6.1.1.4'

loop_
_geom_angle_atom_site_label_1
_geom_angle_atom_site_label_2
_geom_angle_atom_site_label_3
_geom_angle
C31 Ir1 C11 89.92(13)
C31 Ir1 N2 80.56(10)
C11 Ir1 N2 93.29(9)
C31 Ir1 N1 93.86(9)
C11 Ir1 N1 80.62(9)
N2 Ir1 N1 171.80(8)
C31 Ir1 N4 171.24(10)
C11 Ir1 N4 97.67(10)
N2 Ir1 N4 94.57(8)
N1 Ir1 N4 91.70(8)
C31 Ir1 N3 96.29(12)
C11 Ir1 N3 172.72(9)
N2 Ir1 N3 91.49(8)
N1 Ir1 N3 95.12(8)
N4 Ir1 N3 76.46(9)
C1 N1 C5 119.1(2)
C1 N1 Ir1 124.74(17)
C5 N1 Ir1 116.12(18)
N1 C1 C2 122.7(3)
N1 C1 H1 118.7
C2 C1 H1 118.7
C3 C2 C1 118.6(3)
C3 C2 H2 120.7
C1 C2 H2 120.7
C4 C3 C2 119.5(3)
C4 C3 H3 120.2
C2 C3 H3 120.2
C3 C4 C5 119.8(3)
C3 C4 H4 120.1
C5 C4 H4 120.1
N1 C5 C4 120.3(3)
N1 C5 C6 113.0(2)
C4 C5 C6 126.6(3)
C7 C6 C11 118.1(3)
C7 C6 C5 125.6(2)
C11 C6 C5 116.3(2)
F1 C7 C8 116.3(3)
F1 C7 C6 119.5(3)
C8 C7 C6 124.2(3)
C7 C8 C9 115.8(2)
C7 C8 H8 122.1
C9 C8 H8 122.1
F2 C9 C10 119.2(2)
F2 C9 C8 117.2(2)
C10 C9 C8 123.6(2)
C9 C10 C11 119.5(2)
C9 C10 H10 120.2
C11 C10 H10 120.2
C10 C11 C6 118.7(2)
C10 C11 Ir1 127.40(17)
C6 C11 Ir1 113.84(17)
C21 N2 C25 119.8(2)
C21 N2 Ir1 123.62(17)
C25 N2 Ir1 116.41(15)
N2 C21 C22 122.2(3)
N2 C21 H21 118.9
C22 C21 H21 118.9
C21 C22 C23 118.8(3)
C21 C22 H22 120.6
C23 C22 H22 120.6
C24 C23 C22 119.2(3)
C24 C23 H23 120.4
C22 C23 H23 120.4
C23 C24 C25 120.3(3)
C23 C24 H24 119.8
C25 C24 H24 119.8
N2 C25 C24 119.6(2)
N2 C25 C26 113.3(2)
C24 C25 C26 127.1(2)
C27 C26 C31 118.5(2)
C27 C26 C25 126.0(2)
C31 C26 C25 115.5(2)
F3 C27 C28 116.4(2)
F3 C27 C26 120.3(2)
C28 C27 C26 123.2(2)
C29 C28 C27 116.2(2)
C29 C28 H28 121.9
C27 C28 H28 121.9
F4 C29 C28 117.5(2)
F4 C29 C30 118.2(2)
C28 C29 C30 124.3(2)
C29 C30 C31 118.9(2)
C29 C30 H30 120.5
C31 C30 H30 120.5
C30 C31 C26 118.8(2)
C30 C31 Ir1 127.1(2)
C26 C31 Ir1 114.15(17)
C41 N3 C45 117.8(2)
C41 N3 Ir1 126.27(16)
C45 N3 Ir1 115.78(17)
N3 C41 C42 122.7(2)
N3 C41 H41 118.7
C42 C41 H41 118.7
C41 C42 C43 119.1(2)
C41 C42 H42 120.5
C43 C42 H42 120.5
C44 C43 C42 119.0(2)
C44 C43 H43 120.5
C42 C43 H43 120.5
C43 C44 C45 118.9(2)
C43 C44 H44 120.6
C45 C44 H44 120.6
N3 C45 C44 122.5(2)
N3 C45 C46 113.9(2)
C44 C45 C46 123.5(2)
N4 C46 C47 107.4(2)
N4 C46 C45 118.6(2)
C47 C46 C45 134.0(2)
N6 C47 C46 104.5(2)
N6 C47 H47 127.8
C46 C47 H47 127.8
N5 N4 C46 110.6(2)
N5 N4 Ir1 134.2(2)
C46 N4 Ir1 114.99(18)
N4 N5 N6 105.1(2)
C47 N6 N5 112.5(2)
C47 N6 C48 128.9(3)
N5 N6 C48 118.4(3)
C49A C48 N6 119.8(5)
C49A C48 C49B 15.8(17)
N6 C48 C49B 115.5(19)
C49A C48 C49 51.2(4)
N6 C48 C49 106.4(4)
C49B C48 C49 35.6(19)
C49A C48 H48A 59.4
N6 C48 H48A 110.5
C49B C48 H48A 75.2
C49 C48 H48A 110.5
C49A C48 H48B 129.5
N6 C48 H48B 110.5
C49B C48 H48B 128.9
C49 C48 H48B 110.5
H48A C48 H48B 108.6
C49A C48 H48C 107.4
N6 C48 H48C 107.4
C49B C48 H48C 95.8
C49 C48 H48C 65.1
H48A C48 H48C 141.3
H48B C48 H48C 48.6
C49A C48 H48D 107.4
N6 C48 H48D 107.4
C49B C48 H48D 122.0
C49 C48 H48D 146.1
H48A C48 H48D 53.7
H48B C48 H48D 59.5
H48C C48 H48D 106.9
C49A C48 H48E 92.9
N6 C48 H48E 108.4
C49B C48 H48E 108.4
C49 C48 H48E 139.5
H48A C48 H48E 36.7
H48B C48 H48E 75.8
H48C C48 H48E 121.3
H48D C48 H48E 17.2
C49A C48 H48F 117.7
N6 C48 H48F 108.4
C49B C48 H48F 108.4
C49 C48 H48F 80.1
H48A C48 H48F 134.2
H48B C48 H48F 33.1
H48C C48 H48F 15.6
H48D C48 H48F 92.1
H48E C48 H48F 107.5
C50 C49 C48 121.1(5)
C50 C49 H49A 107.0
C48 C49 H49A 107.0
C50 C49 H49B 107.0
C48 C49 H49B 107.0
H49A C49 H49B 106.8
C49 C50 C51 114.7(5)
C49 C50 H50A 108.6
C51 C50 H50A 108.6
C49 C50 H50B 108.6
C51 C50 H50B 108.6
H50A C50 H50B 107.6
C52 C51 C50 115.1(6)
C52 C51 H51A 108.5
C50 C51 H51A 108.5
C52 C51 H51B 108.5
C50 C51 H51B 108.5
H51A C51 H51B 107.5
C51 C52 C53 115.5(6)
C51 C52 H52A 108.4
C53 C52 H52A 108.4
C51 C52 H52B 108.4
C53 C52 H52B 108.4
H52A C52 H52B 107.5
C52 C53 H53A 109.5
C52 C53 H53B 109.5
H53A C53 H53B 109.5
C52 C53 H53C 109.5
H53A C53 H53C 109.5
H53B C53 H53C 109.5
C48 C49A C50A 108.6(5)
C48 C49A H49C 110.0
C50A C49A H49C 110.0
C48 C49A H49D 110.0
C50A C49A H49D 110.0
H49C C49A H49D 108.4
C49A C50A C51A 113.4(7)
C49A C50A H50C 108.9
C51A C50A H50C 108.9
C49A C50A H50D 108.9
C51A C50A H50D 108.9
H50C C50A H50D 107.7
C52A C51A C50A 119.0(7)
C52A C51A H51C 107.6
C50A C51A H51C 107.6
C52A C51A H51D 107.6
C50A C51A H51D 107.6
H51C C51A H51D 107.0
C51A C52A C53A 117.2(8)
C51A C52A H52C 108.0
C53A C52A H52C 108.0
C51A C52A H52D 108.0
C53A C52A H52D 108.0
H52C C52A H52D 107.2
C52A C53A H53D 109.5
C52A C53A H53E 109.5
H53D C53A H53E 109.5
C52A C53A H53F 109.5
H53D C53A H53F 109.5
H53E C53A H53F 109.5
C48 C49B C50B 121(3)
C48 C49B H49E 107.1
C50B C49B H49E 107.1
C48 C49B H49F 107.1
C50B C49B H49F 107.1
H49E C49B H49F 106.8
C49B C50B C51B 117(3)
C49B C50B H50E 108.1
C51B C50B H50E 108.1
C49B C50B H50F 108.1
C51B C50B H50F 108.1
H50E C50B H50F 107.3
C52B C51B C50B 115(2)
C52B C51B H51E 108.4
C50B C51B H51E 108.4
C52B C51B H51F 108.4
C50B C51B H51F 108.4
H51E C51B H51F 107.5
C51B C52B C53B 114(3)
C51B C52B H52E 108.8
C53B C52B H52E 108.8
C51B C52B H52F 108.8
C53B C52B H52F 108.8
H52E C52B H52F 107.7
C52B C53B H53G 109.5
C52B C53B H53H 109.5
H53G C53B H53H 109.5
C52B C53B H53I 109.5
H53G C53B H53I 109.5
H53H C53B H53I 109.5
Cl1S C1S Cl2S 112.0(3)
Cl1S C1S H1S1 109.2
Cl2S C1S H1S1 109.2
Cl1S C1S H1S2 109.2
Cl2S C1S H1S2 109.2
H1S1 C1S H1S2 107.9
Cl2T C1T Cl1T 115.9(8)
Cl2T C1T H1T1 108.3
Cl1T C1T H1T1 108.3
Cl2T C1T H1T2 108.3
Cl1T C1T H1T2 108.3
H1T1 C1T H1T2 107.4
H1WA O1W H1WB 97(6)

loop_
_geom_bond_atom_site_label_1
_geom_bond_atom_site_label_2
_geom_bond_distance
Ir1 C31 2.0044(19)
Ir1 C11 2.008(2)
Ir1 N2 2.039(2)
Ir1 N1 2.051(2)
Ir1 N4 2.1200(19)
Ir1 N3 2.172(2)
N1 C1 1.342(3)
N1 C5 1.369(3)
C1 C2 1.387(4)
C1 H1 0.9500
C2 C3 1.383(5)
C2 H2 0.9500
C3 C4 1.379(4)
C3 H3 0.9500
C4 C5 1.399(3)
C4 H4 0.9500
C5 C6 1.462(5)
C6 C7 1.390(4)
C6 C11 1.417(3)
C7 F1 1.359(4)
C7 C8 1.370(4)
C8 C9 1.384(4)
C8 H8 0.9500
C9 F2 1.358(3)
C9 C10 1.375(3)
C10 C11 1.397(3)
C10 H10 0.9500
N2 C21 1.350(3)
N2 C25 1.368(3)
C21 C22 1.382(4)
C21 H21 0.9500
C22 C23 1.387(5)
C22 H22 0.9500
C23 C24 1.385(4)
C23 H23 0.9500
C24 C25 1.395(3)
C24 H24 0.9500
C25 C26 1.461(3)
C26 C27 1.393(3)
C26 C31 1.423(4)
C27 F3 1.357(3)
C27 C28 1.381(4)
C28 C29 1.374(4)
C28 H28 0.9500
C29 F4 1.363(3)
C29 C30 1.379(4)
C30 C31 1.399(3)
C30 H30 0.9500
N3 C41 1.343(3)
N3 C45 1.360(3)
C41 C42 1.388(3)
C41 H41 0.9500
C42 C43 1.389(4)
C42 H42 0.9500
C43 C44 1.384(4)
C43 H43 0.9500
C44 C45 1.388(3)
C44 H44 0.9500
C45 C46 1.450(4)
C46 N4 1.361(4)
C46 C47 1.375(3)
C47 N6 1.335(5)
C47 H47 0.9500
N4 N5 1.312(3)
N5 N6 1.353(3)
N6 C48 1.470(4)
C48 C49A 1.379(7)
C48 C49B 1.480(17)
C48 C49 1.622(7)
C48 H48A 0.9900
C48 H48B 0.9900
C48 H48C 0.9900
C48 H48D 0.9900
C48 H48E 0.9900
C48 H48F 0.9900
C49 C50 1.517(11)
C49 H49A 0.9900
C49 H49B 0.9900
C50 C51 1.520(8)
C50 H50A 0.9900
C50 H50B 0.9900
C51 C52 1.455(9)
C51 H51A 0.9900
C51 H51B 0.9900
C52 C53 1.576(10)
C52 H52A 0.9900
C52 H52B 0.9900
C53 H53A 0.9800
C53 H53B 0.9800
C53 H53C 0.9800
C49A C50A 1.494(11)
C49A H49C 0.9900
C49A H49D 0.9900
C50A C51A 1.502(10)
C50A H50C 0.9900
C50A H50D 0.9900
C51A C52A 1.407(11)
C51A H51C 0.9900
C51A H51D 0.9900
C52A C53A 1.594(12)
C52A H52C 0.9900
C52A H52D 0.9900
C53A H53D 0.9800
C53A H53E 0.9800
C53A H53F 0.9800
C49B C50B 1.50(2)
C49B H49E 0.9900
C49B H49F 0.9900
C50B C51B 1.510(19)
C50B H50E 0.9900
C50B H50F 0.9900
C51B C52B 1.452(19)
C51B H51E 0.9900
C51B H51F 0.9900
C52B C53B 1.58(2)
C52B H52E 0.9900
C52B H52F 0.9900
C53B H53G 0.9800
C53B H53H 0.9800
C53B H53I 0.9800
C1S Cl1S 1.737(6)
C1S Cl2S 1.782(6)
C1S H1S1 0.9900
C1S H1S2 0.9900
C1T Cl2T 1.690(11)
C1T Cl1T 1.708(12)
C1T H1T1 0.9900
C1T H1T2 0.9900
O1W H1WA 0.84(2)
O1W H1WB 0.83(2)

loop_
_geom_hbond_atom_site_label_D
_geom_hbond_atom_site_label_H
_geom_hbond_atom_site_label_A
_geom_hbond_distance_DH
_geom_hbond_distance_HA
_geom_hbond_distance_DA
_geom_hbond_angle_DHA
_geom_hbond_site_symmetry_A
O1W H1WB Cl1X 0.83(2) 2.44(2) 3.258(3) 171(6) .
O1W H1WA Cl1X 0.84(2) 2.46(3) 3.266(3) 161(6) 2_756
